data_1010038
loop_
_publ_author_name
'Elander, M'
'Haegg, G'
'Westgren, A'

_publ_section_title
;
The Crystal Structure of Cu~2~ Sb and Fe~2~ As
;
_journal_coden_ASTM ARKGBK
_journal_name_full 'Arkiv foer Kemi, Mineralogi och Geologi, B'
_journal_page_first 1
_journal_page_last 6
_journal_volume 12
_journal_year 1935
_chemical_formula_structural 'Cu2 Sb'
_chemical_formula_sum 'Cu2 Sb'
_chemical_name_systematic 'Copper antimony (2/1)'
_space_group_IT_number 129
_symmetry_cell_setting tetragonal
_symmetry_space_group_name_Hall 'P 4ab 2ab -1ab'
_symmetry_space_group_name_H-M 'P 4/n m m :1'
_cell_angle_alpha 90
_cell_angle_beta 90
_cell_angle_gamma 90
_cell_formula_units_Z 2
_cell_length_a 3.992
_cell_length_b 3.992
_cell_length_c 6.091
_cell_volume 97.1
_cod_original_sg_symbol_H-M 'P 4/n m m S'
_cod_database_code 1010038

loop_
_symmetry_equiv_pos_as_xyz
x,y,z
-x,-y,z
1/2+x,1/2+y,-z
1/2-x,1/2-y,-z
-x,y,z
x,-y,z
1/2-x,1/2+y,-z
1/2+x,1/2-y,-z
-y,x,-z
y,-x,-z
1/2-y,1/2+x,z
1/2+y,1/2-x,z
y,x,-z
-y,-x,-z
1/2+y,1/2+x,z
1/2-y,1/2-x,z

loop_
_atom_site_label
_atom_site_type_symbol
_atom_site_symmetry_multiplicity
_atom_site_Wyckoff_symbol
_atom_site_fract_x
_atom_site_fract_y
_atom_site_fract_z
_atom_site_occupancy
_atom_site_attached_hydrogens
_atom_site_calc_flag
Cu1 Cu0 2 a 0. 0. 0. 1. 0 d
Cu2 Cu0 2 c 0. 0.5 0.27 1. 0 d
Sb1 Sb0 2 c 0. 0.5 -0.3 1. 0 d

loop_
_atom_type_symbol
_atom_type_oxidation_number
Cu0 0.000
Sb0 0.000
